data_2004633
loop_
_publ_author_name
'Wu, D.-D.'
'Mak, T. C. W.'

_publ_section_title
;
 Cadmium(II) Chloride Adduct with an Olefinic Double Betaine:
 <i>catena</i>-Poly[tetraaquadiethanoltris[dichlorocadmium(II)]
 <i>cis</i>-bis(4-dimethylamino-1-pyridinio)butenedioate hydrate]
;
_journal_issue 3
_journal_name_full 'Acta Crystallographica Section C'
_journal_page_first 526
_journal_page_last 529
_journal_paper_doi 10.1107/S0108270195011760
_journal_volume 52
_journal_year 1996
_chemical_formula_sum 'C22 H42 Cd3 Cl6 N4 O11'
_chemical_formula_weight 1088.5
_space_group_IT_number 2
_symmetry_cell_setting triclinic
_symmetry_space_group_name_Hall '-P 1'
_symmetry_space_group_name_H-M 'P -1'
_atom_type_scat_source IntTabIV
_cell_angle_alpha 95.81(2)
_cell_angle_beta 98.05(2)
_cell_angle_gamma 112.63(1)
_cell_formula_units_Z 2
_cell_length_a 10.082(1)
_cell_length_b 10.746(2)
_cell_length_c 19.155(9)
_cell_measurement_reflns_used 25
_cell_measurement_temperature 293
_cell_measurement_theta_max 12.5
_cell_measurement_theta_min 6.0
_cell_volume 1869.1(10)
_computing_cell_refinement 'P3/PC Diffractometer Program'
_computing_data_collection 'P3/PC Diffractometer Program (Siemens, 1989)'
_computing_data_reduction 'SHELXTL-PLUS: XDISK (Sheldrick, 1987)'
_computing_molecular_graphics 'SHELXTL/PC: XP'
_computing_publication_material 'SHELXTL/PC: XPUBL'
_computing_structure_refinement 'SHELXTL/PC: XLS'
_computing_structure_solution 'SHELXTL/PC: XS (Sheldrick, 1990)'
_diffrn_measurement_device 'Siemens R3m/V'
_diffrn_measurement_method '\w scans'
_diffrn_radiation_type MoK\a
_diffrn_radiation_wavelength 0.71073
_diffrn_reflns_av_R_equivalents 0.022
_diffrn_reflns_limit_h_max 11
_diffrn_reflns_limit_h_min 0
_diffrn_reflns_limit_k_max 11
_diffrn_reflns_limit_k_min -12
_diffrn_reflns_limit_l_max 22
_diffrn_reflns_limit_l_min -22
_diffrn_reflns_number 6924
_diffrn_reflns_theta_max 25.0
_diffrn_standards_decay_% 1.1
_diffrn_standards_interval_count 97
_diffrn_standards_number 3
_exptl_absorpt_coefficient_mu 2.175
_exptl_absorpt_correction_T_max 0.741
_exptl_absorpt_correction_T_min 0.522
_exptl_absorpt_correction_type 'empirical, \y scan (Kopfmann & Huber, 1968)'
_exptl_crystal_colour colourless
_exptl_crystal_density_diffrn 1.934
_exptl_crystal_description plate
_exptl_crystal_size_max 0.40
_exptl_crystal_size_mid 0.30
_exptl_crystal_size_min 0.10
_refine_diff_density_max 1.58
_refine_diff_density_min -0.75
_refine_ls_extinction_coef '\c = 0.00031(6)'
_refine_ls_extinction_method 'F^*^ = F[1 + 0.02\cF^2^/sin(2\q)]^-1/4^'
_refine_ls_goodness_of_fit_obs 1.93
_refine_ls_hydrogen_treatment noref
_refine_ls_number_parameters 416
_refine_ls_number_reflns 5435
_refine_ls_R_factor_obs 0.051
_refine_ls_shift/esd_max 0.001
_refine_ls_structure_factor_coef F
_refine_ls_weighting_details 'w = 1/[\s^2^(F)+0.0005F^2^]'
_refine_ls_weighting_scheme calc
_refine_ls_wR_factor_obs 0.072
_reflns_number_observed 5435
_reflns_number_total 6519
_reflns_observed_criterion F>4.0\s(F)
_cod_data_source_file kh1054.cif
_cod_data_source_block kh1054a
_cod_depositor_comments
;
The following automatic conversions were performed:

'_refine_ls_weighting_scheme' value ' 1/[\s^2^(F)+0.0005F^2^]' was
changed to 'calc'. New tag '_refine_ls_weighting_details' was
created. The value of the new tag was set to 'w =
1/[\s^2^(F)+0.0005F^2^]'.

Automatic conversion script
Id: cif_fix_values 3143 2015-03-26 13:38:13Z robertas 
;
_cod_original_cell_volume 1869.0(12)
_cod_database_code 2004633

loop_
_symmetry_equiv_pos_as_xyz
x,y,z
-x,-y,-z

loop_
_atom_site_label
_atom_site_fract_x
_atom_site_fract_y
_atom_site_fract_z
_atom_site_U_iso_or_equiv
Cd(1) .4852(1) .0236(1) .0948(1) .030(1)
Cd(2) .6344(1) -.0964(1) .2529(1) .034(1)
Cd(3) .4728(1) .0074(1) .4029(1) .030(1)
Cl(1) .3052(2) -.0958(2) -.0249(1) .045(1)
Cl(2) .6497(2) .1379(2) .2201(1) .033(1)
Cl(3) .5190(2) -.2022(2) .1184(1) .042(1)
Cl(4) .3664(2) -.1583(2) .2823(1) .035(1)
Cl(5) .7280(2) .0033(2) .3895(1) .037(1)
Cl(6) .4095(2) -.1854(2) .4790(1) .039(1)
O(1W) .2911(6) -.0209(6) .1518(3) .039(2)
O(2W) .4579(6) .2266(5) .0716(3) .042(2)
O(3W) .5063(6) .1971(5) .3509(3) .037(2)
O(4W) .2417(6) .0029(6) .4198(3) .045(3)
O(5W) .4920(9) -.3936(7) .3784(4) .077(4)
O(5) .6239(9) -.3038(7) .2733(4) .071(4)
C(19) .595(2) -.4213(16) .2224(8) .071(6)
C(19') .695(6) -.379(3) .240(3) .06(2)
C(20) .6475(14) -.5185(12) .2541(6) .074(6)
O(6) .8738(7) -.0322(8) .2417(4) .070(3)
C(21) .9298(16) -.0885(15) .1911(7) .098(8)
C(22) .942(3) .009(3) .1277(15) .113(12)
C(22') .992(2) -.176(2) .2320(11) .057(7)
O(1) .2867(8) .2082(7) .2203(3) .054(3)
O(2) .2647(8) .3086(7) .1266(3) .055(3)
O(3) .3275(7) .3300(6) .3733(3) .043(2)
O(4) .1178(6) .1461(6) .3417(3) .043(2)
N(1) .0910(6) .4217(6) .1802(3) .027(2)
N(2) -.1149(8) .6032(7) .0507(3) .040(3)
N(3) .0671(6) .4108(6) .3259(3) .025(2)
N(4) -.1335(7) .6063(7) .4443(3) .037(3)
C(1) .2439(9) .2826(8) .1864(4) .038(3)
C(2) .1612(8) .3520(7) .2231(4) .031(3)
C(3) .1421(7) .3416(7) .2899(4) .024(3)
C(4) .2022(9) .2629(8) .3365(4) .032(3)
C(5) .1709(8) .5342(8) .1537(4) .032(3)
C(6) .1067(8) .5952(8) .1120(4) .032(3)
C(7) -.0487(9) .5445(8) .0921(4) .033(3)
C(8) -.1279(9) .4260(8) .1214(4) .035(3)
C(9) -.0575(8) .3707(7) .1625(4) .031(3)
C(10) -.0362(11) .7254(9) .0229(5) .055(4)
C(11) -.2748(10) .5476(11) .0283(5) .060(5)
C(12) -.0468(8) .3378(7) .3575(4) .028(3)
C(13) -.1117(8) .4005(7) .3956(4) .030(3)
C(14) -.0683(8) .5446(7) .4053(4) .028(3)
C(15) .0500(8) .6170(7) .3732(4) .030(3)
C(16) .1122(8) .5500(7) .3348(4) .031(3)
C(17) -.2527(9) .5296(9) .4775(5) .044(4)
C(18) -.0908(11) .7524(9) .4555(5) .055(4)
H(1WA) .2474 .0296 .1631 .050
H(1WB) .2834 -.0643 .1868 .050
H(2WA) .3935 .2548 .0814 .060
H(2WB) .5216 .2781 .0507 .060
H(3WA) .4545 .2410 .3596 .050
H(3WB) .5447 .1814 .3160 .050
H(4WA) .2314 .0675 .4006 .060
H(4WB) .2308 .0115 .4630 .060
H(5WA) .4418 -.4784 .3768 .100
H(5WB) .4705 -.3385 .4048 .100
H(5) .5809 -.3331 .3071 .100
H(6) .9485 .0223 .2725 .100
H(5A) .2759 .5699 .1653 .040
H(6A) .1658 .6750 .0946 .040
H(8A) -.2330 .3862 .1102 .040
H(9A) -.1132 .2916 .1814 .040
H(10A) .0666 .7541 .0411 .080
H(10B) -.0549 .7058 -.0284 .080
H(10C) -.0658 .7972 .0378 .080
H(11A) -.3186 .4677 .0493 .080
H(11B) -.3107 .6147 .0434 .080
H(11C) -.2998 .5233 -.0229 .080
H(12A) -.0790 .2404 .3527 .040
H(13A) -.1909 .3468 .4170 .040
H(15A) .0858 .7149 .3790 .040
H(16A) .1907 .6020 .3126 .040
H(17A) -.2723 .4342 .4671 .060
H(17B) -.2266 .5597 .5284 .060
H(17C) -.3387 .5432 .4588 .060
H(18A) -.0111 .7941 .4317 .080
H(18B) -.1725 .7719 .4362 .080
H(18C) -.0605 .7884 .5057 .080

loop_
_geom_angle_atom_site_label_1
_geom_angle_atom_site_label_2
_geom_angle_atom_site_label_3
_geom_angle_site_symmetry_3
_geom_angle
_geom_angle_publ_flag
Cl(1) Cd(1) Cl(2) . 175.70(10) yes
Cl(1) Cd(1) O(1W) . 89.60(10) yes
Cl(1) Cd(1) Cl(1) 2_655 88.50(10) yes
Cl(2) Cd(1) O(1W) . 86.10(10) yes
Cl(2) Cd(1) Cl(1) 2_655 95.80(10) yes
Cl(3) Cd(1) O(2W) . 178.8(2) yes
O(1W) Cd(1) O(2W) . 87.3(2) yes
O(2W) Cd(1) Cl(1) 2_655 86.0(2) yes
Cl(2) Cd(2) Cl(4) . 91.80(10) yes
Cl(2) Cd(2) O(5) . 175.8(2) yes
Cl(3) Cd(2) Cl(4) . 90.20(10) yes
Cl(3) Cd(2) O(5) . 89.1(2) yes
Cl(4) Cd(2) Cl(5) . 85.10(10) yes
Cl(4) Cd(2) O(6) . 173.3(2) yes
Cl(5) Cd(2) O(6) . 88.1(2) yes
Cl(4) Cd(3) Cl(5) . 86.70(10) yes
Cl(4) Cd(3) O(3W) . 93.40(10) yes
Cl(4) Cd(3) Cl(6) 2_656 176.60(10) yes
Cl(5) Cd(3) O(3W) . 95.3(2) yes
Cl(6) Cd(3) O(3W) . 168.2(2) yes
Cl(6) Cd(3) O(4W) . 82.8(2) yes
O(3W) Cd(3) O(4W) . 87.8(2) yes
O(4W) Cd(3) Cl(6) 2_656 87.80(10) yes
Cd(1) Cl(2) Cd(2) . 92.40(10) yes
Cd(2) Cl(4) Cd(3) . 91.50(10) yes
Cd(3) Cl(6) Cd(3) 2_656 91.20(10) yes
Cd(2) O(5) C(19') . 126(2) yes
O(5) C(19') C(20) . 113(4) yes
O(6) C(21) C(22) . 103.7(16) yes
C(2) N(1) C(5) . 121.4(6) yes
C(5) N(1) C(9) . 118.5(7) yes
C(7) N(2) C(11) . 122.3(7) yes
C(3) N(3) C(12) . 119.9(6) yes
C(14) N(4) C(18) . 122.7(7) yes
O(1) C(1) O(2) . 126.9(10) yes
O(2) C(1) C(2) . 116.4(9) yes
N(1) C(2) C(3) . 120.3(8) yes
N(3) C(3) C(2) . 122.7(8) yes
C(2) C(3) C(4) . 123.9(8) yes
O(3) C(4) C(3) . 115.3(7) yes
N(1) C(5) C(6) . 121.5(7) yes
N(2) C(7) C(6) . 122.6(7) yes
C(6) C(7) C(8) . 114.7(8) yes
N(1) C(9) C(8) . 123.0(7) yes
C(12) C(13) C(14) . 122.2(7) yes
N(4) C(14) C(15) . 123.0(7) yes
C(14) C(15) C(16) . 120.7(7) yes
Cl(1) Cd(1) Cl(3) . 92.90(10) yes
Cl(1) Cd(1) O(2W) . 86.70(10) yes
Cl(2) Cd(1) Cl(3) . 86.90(10) yes
Cl(2) Cd(1) O(2W) . 93.50(10) yes
Cl(3) Cd(1) O(1W) . 93.9(2) yes
Cl(3) Cd(1) Cl(1) 2_655 92.80(10) yes
O(1W) Cd(1) Cl(1) 2_655 173.1(2) yes
Cl(2) Cd(2) Cl(3) . 87.40(10) yes
Cl(2) Cd(2) Cl(5) . 93.00(10) yes
Cl(2) Cd(2) O(6) . 88.3(2) yes
Cl(3) Cd(2) Cl(5) . 175.30(10) yes
Cl(3) Cd(2) O(6) . 96.6(2) yes
Cl(4) Cd(2) O(5) . 90.4(2) yes
Cl(5) Cd(2) O(5) . 90.7(2) yes
O(5) Cd(2) O(6) . 89.9(3) yes
Cl(4) Cd(3) Cl(6) . 94.30(10) yes
Cl(4) Cd(3) O(4W) . 94.10(10) yes
Cl(5) Cd(3) Cl(6) . 94.00(10) yes
Cl(5) Cd(3) O(4W) . 176.8(2) yes
Cl(5) Cd(3) Cl(6) 2_656 91.70(10) yes
Cl(6) Cd(3) Cl(6) 2_656 88.80(10) yes
O(3W) Cd(3) Cl(6) 2_656 83.80(10) yes
Cd(1) Cl(1) Cd(1) 2_655 91.50(10) yes
Cd(1) Cl(3) Cd(2) . 91.00(10) yes
Cd(2) Cl(5) Cd(3) . 91.70(10) yes
Cd(2) O(5) C(19) . 128.3(8) yes
O(5) C(19) C(20) . 111.9(11) yes
Cd(2) O(6) C(21) . 128.2(6) yes
O(6) C(21) C(22') . 103.5(13) yes
C(2) N(1) C(9) . 119.9(6) yes
C(7) N(2) C(10) . 123.0(7) yes
C(10) N(2) C(11) . 114.7(8) yes
C(3) N(3) C(16) . 122.0(6) yes
C(14) N(4) C(17) . 121.7(7) yes
C(17) N(4) C(18) . 115.5(8) yes
O(1) C(1) C(2) . 116.6(8) yes
N(1) C(2) C(1) . 117.1(7) yes
C(1) C(2) C(3) . 122.4(8) yes
N(3) C(3) C(4) . 113.3(6) yes
O(3) C(4) O(4) . 126.2(8) yes
O(4) C(4) C(3) . 117.7(7) yes
C(5) C(6) C(7) . 121.6(7) yes
N(2) C(7) C(8) . 122.6(8) yes
C(7) C(8) C(9) . 120.6(7) yes
N(3) C(12) C(13) . 121.3(7) yes
N(4) C(14) C(13) . 121.6(7) yes
C(13) C(14) C(15) . 115.4(8) yes
N(3) C(16) C(15) . 122.6(7) yes

loop_
_geom_bond_atom_site_label_1
_geom_bond_atom_site_label_2
_geom_bond_site_symmetry_2
_geom_bond_distance
_geom_bond_publ_flag
Cd(1) Cl(1) . 2.577(2) yes
Cd(1) Cl(3) . 2.650(3) yes
Cd(1) O(1W) . 2.288(6) yes
Cd(2) Cl(2) . 2.608(2) yes
Cd(2) Cl(4) . 2.679(3) yes
Cd(2) O(5) . 2.266(8) yes
Cd(3) Cl(4) . 2.582(2) yes
Cd(3) Cl(6) . 2.583(2) yes
Cd(3) O(3W) . 2.289(6) yes
O(5) C(19) . 1.420(18) yes
C(19) C(20) . 1.48(2) yes
O(6) C(21) . 1.386(19) yes
C(21) C(22') . 1.53(3) yes
O(2) C(1) . 1.233(11) yes
O(4) C(4) . 1.240(9) yes
N(1) C(5) . 1.363(9) yes
N(2) C(7) . 1.322(12) yes
N(2) C(11) . 1.467(12) yes
N(3) C(12) . 1.377(9) yes
N(4) C(14) . 1.342(12) yes
N(4) C(18) . 1.443(11) yes
C(2) C(3) . 1.329(11) yes
C(5) C(6) . 1.331(12) yes
C(7) C(8) . 1.436(11) yes
C(12) C(13) . 1.338(12) yes
C(14) C(15) . 1.412(10) yes
Cd(1) Cl(2) . 2.596(2) yes
Cd(1) Cl(1) 2_655 2.570(3) yes
Cd(1) O(2W) . 2.378(7) yes
Cd(2) Cl(3) . 2.614(2) yes
Cd(2) Cl(5) . 2.617(2) yes
Cd(2) O(6) . 2.290(7) yes
Cd(3) Cl(5) . 2.638(3) yes
Cd(3) Cl(6) 2_656 2.609(2) yes
Cd(3) O(4W) . 2.380(7) yes
O(5) C(19') . 1.44(6) yes
C(19') C(20) . 1.45(4) yes
C(21) C(22) . 1.66(4) yes
O(1) C(1) . 1.241(12) yes
O(3) C(4) . 1.249(9) yes
N(1) C(2) . 1.451(11) yes
N(1) C(9) . 1.359(9) yes
N(2) C(10) . 1.448(12) yes
N(3) C(3) . 1.440(11) yes
N(3) C(16) . 1.370(9) yes
N(4) C(17) . 1.445(11) yes
C(1) C(2) . 1.510(14) yes
C(3) C(4) . 1.509(12) yes
C(6) C(7) . 1.425(11) yes
C(8) C(9) . 1.318(13) yes
C(13) C(14) . 1.422(11) yes
C(15) C(16) . 1.351(13) yes

loop_
_geom_torsion_atom_site_label_1
_geom_torsion_atom_site_label_2
_geom_torsion_atom_site_label_3
_geom_torsion_atom_site_label_4
_geom_torsion
_geom_torsion_publ_flag
O(1) C(1) C(2) C(3) 4.0(9) yes
C(5) N(1) C(2) C(3) 119.6(8) yes
O(3) C(4) C(3) C(2) 89.9(9) yes
C(12) N(3) C(3) C(2) 127.4(8) yes
